data_4089722
loop_
_publ_author_name
'Liu, Shengsheng'
'Borkar, Sachin'
'Newsham, David'
'Yennawar, Hemant'
'Sen, Ayusman'

_publ_section_title
;
 Synthesis of Palladium Complexes with an Anionic P\\simO Chelate and
 Their Use in Copolymerization of Ethene with Functionalized Norbornene
 Derivatives: Unusual Functionality Tolerance
;
_journal_coden_ASTM ORGND7
_journal_issue 1
_journal_name_full Organometallics
_journal_page_first 210
_journal_page_last 216
_journal_paper_doi 10.1021/om0607402
_journal_volume 26
_journal_year 2007
_chemical_formula_sum 'C26 H25 Cl6 O5 P Pd S'
_chemical_formula_weight 799.59
_space_group_IT_number 33
_space_group_name_Hall 'P 2c -2n'
_space_group_name_H-M_alt 'P n a 21'
_symmetry_cell_setting orthorhombic
_symmetry_space_group_name_H-M 'P n a 21'
_atom_sites_solution_hydrogens geom
_atom_sites_solution_primary direct
_atom_sites_solution_secondary difmap
_audit_creation_method SHELXL-97
_cell_angle_alpha 90.00
_cell_angle_beta 90.00
_cell_angle_gamma 90.00
_cell_formula_units_Z 4
_cell_length_a 14.9431(19)
_cell_length_b 10.2521(13)
_cell_length_c 21.630(3)
_cell_measurement_reflns_used 3723
_cell_measurement_temperature 298(2)
_cell_measurement_theta_max 21.132
_cell_measurement_theta_min 2.409
_cell_volume 3313.7(8)
_computing_cell_refinement 'Bruker SMART'
_computing_data_collection 'Bruker SMART'
_computing_data_reduction 'Bruker SAINT'
_computing_molecular_graphics 'Bruker SHELXTL'
_computing_publication_material 'Bruker SHELXTL'
_computing_structure_refinement 'SHELXL-97 (Sheldrick, 1997)'
_computing_structure_solution 'SHELXS-97 (Sheldrick, 1990)'
_diffrn_ambient_temperature 298(2)
_diffrn_measured_fraction_theta_full 0.978
_diffrn_measured_fraction_theta_max 0.978
_diffrn_measurement_device_type 'CCD area detector'
_diffrn_measurement_method 'phi and omega scans'
_diffrn_radiation_monochromator graphite
_diffrn_radiation_source 'fine-focus sealed tube'
_diffrn_radiation_type MoK\a
_diffrn_radiation_wavelength 0.71073
_diffrn_reflns_av_R_equivalents 0.0528
_diffrn_reflns_av_sigmaI/netI 0.0716
_diffrn_reflns_limit_h_max 13
_diffrn_reflns_limit_h_min -19
_diffrn_reflns_limit_k_max 13
_diffrn_reflns_limit_k_min -12
_diffrn_reflns_limit_l_max 28
_diffrn_reflns_limit_l_min -28
_diffrn_reflns_number 20727
_diffrn_reflns_theta_full 28.35
_diffrn_reflns_theta_max 28.35
_diffrn_reflns_theta_min 1.88
_exptl_absorpt_coefficient_mu 1.189
_exptl_absorpt_correction_type none
_exptl_crystal_colour yellow
_exptl_crystal_density_diffrn 1.603
_exptl_crystal_density_method 'not measured'
_exptl_crystal_description cubical
_exptl_crystal_F_000 1600
_exptl_crystal_size_max 0.38
_exptl_crystal_size_mid 0.36
_exptl_crystal_size_min 0.24
_refine_diff_density_max 0.928
_refine_diff_density_min -0.437
_refine_diff_density_rms 0.083
_refine_ls_abs_structure_details 'Flack H D (1983), Acta Cryst. A39, 876-881'
_refine_ls_abs_structure_Flack -0.05(4)
_refine_ls_extinction_method none
_refine_ls_goodness_of_fit_ref 1.024
_refine_ls_hydrogen_treatment noref
_refine_ls_matrix_type full
_refine_ls_number_parameters 366
_refine_ls_number_reflns 7864
_refine_ls_number_restraints 1
_refine_ls_restrained_S_all 1.024
_refine_ls_R_factor_all 0.0760
_refine_ls_R_factor_gt 0.0535
_refine_ls_shift/su_max 0.001
_refine_ls_shift/su_mean 0.000
_refine_ls_structure_factor_coef Fsqd
_refine_ls_weighting_details 'calc w=1/[\s^2^(Fo^2^)+(0.0598P)^2^+0.0000P] where P=(Fo^2^+2Fc^2^)/3'
_refine_ls_weighting_scheme calc
_refine_ls_wR_factor_gt 0.1187
_refine_ls_wR_factor_ref 0.1286
_reflns_number_gt 5960
_reflns_number_total 7864
_reflns_threshold_expression >2sigma(I)
_cod_data_source_file om0607402si20060815_102755.cif
_cod_data_source_block dkn1o
_cod_original_cell_volume 3313.7(7)
_cod_original_sg_symbol_H-M Pna2(1)
_cod_database_code 4089722

loop_
_symmetry_equiv_pos_as_xyz
'x, y, z'
'-x, -y, z+1/2'
'x+1/2, -y+1/2, z'
'-x+1/2, y+1/2, z+1/2'

loop_
_atom_site_label
_atom_site_type_symbol
_atom_site_fract_x
_atom_site_fract_y
_atom_site_fract_z
_atom_site_U_iso_or_equiv
_atom_site_adp_type
_atom_site_occupancy
_atom_site_symmetry_multiplicity
_atom_site_calc_flag
_atom_site_refinement_flags
_atom_site_disorder_assembly
_atom_site_disorder_group
C1 C 0.7833(4) -0.0436(4) 0.9181(2) 0.0397(11) Uani 1 1 d . . .
C2 C 0.7227(4) 0.0338(6) 0.8872(3) 0.0580(17) Uani 1 1 d . . .
H2 H 0.7433 0.1025 0.8630 0.070 Uiso 1 1 calc R . .
C3 C 0.6307(4) 0.0107(8) 0.8915(4) 0.081(2) Uani 1 1 d . . .
H3 H 0.5908 0.0657 0.8713 0.097 Uiso 1 1 calc R . .
C4 C 0.5993(4) -0.0919(7) 0.9250(4) 0.0724(19) Uani 1 1 d . . .
H4 H 0.5382 -0.1093 0.9264 0.087 Uiso 1 1 calc R . .
C5 C 0.6583(4) -0.1694(6) 0.9568(3) 0.0596(16) Uani 1 1 d . . .
H5 H 0.6367 -0.2377 0.9809 0.071 Uiso 1 1 calc R . .
C6 C 0.7502(3) -0.1471(5) 0.9535(2) 0.0399(11) Uani 1 1 d . . .
C7 C 0.9063(3) 0.1567(5) 0.8829(3) 0.0423(11) Uani 1 1 d . . .
C8 C 0.9269(5) 0.1841(6) 0.8216(3) 0.0583(15) Uani 1 1 d . . .
H8 H 0.9401 0.1162 0.7946 0.070 Uiso 1 1 calc R . .
C9 C 0.9281(6) 0.3111(8) 0.8004(4) 0.082(2) Uani 1 1 d . . .
H9 H 0.9418 0.3283 0.7592 0.098 Uiso 1 1 calc R . .
C10 C 0.9096(5) 0.4097(7) 0.8392(5) 0.079(2) Uani 1 1 d . . .
H10 H 0.9115 0.4949 0.8245 0.095 Uiso 1 1 calc R . .
C11 C 0.8881(4) 0.3877(5) 0.9000(4) 0.0643(18) Uani 1 1 d . . .
H11 H 0.8751 0.4570 0.9263 0.077 Uiso 1 1 calc R . .
C12 C 0.8860(4) 0.2614(5) 0.9214(3) 0.0519(14) Uani 1 1 d . . .
C13 C 0.8595(8) 0.3304(9) 1.0254(5) 0.132(4) Uani 1 1 d . . .
H13A H 0.8146 0.3921 1.0131 0.198 Uiso 1 1 calc R . .
H13B H 0.9164 0.3734 1.0282 0.198 Uiso 1 1 calc R . .
H13C H 0.8441 0.2943 1.0650 0.198 Uiso 1 1 calc R . .
C14 C 0.9408(4) -0.1072(5) 0.8477(3) 0.0472(13) Uani 1 1 d . . .
C15 C 0.8810(5) -0.1786(6) 0.8104(3) 0.0660(18) Uani 1 1 d . . .
H15 H 0.8200 -0.1761 0.8188 0.079 Uiso 1 1 calc R . .
C16 C 0.9120(8) -0.2516(8) 0.7622(3) 0.088(3) Uani 1 1 d . . .
H16 H 0.8715 -0.2942 0.7366 0.106 Uiso 1 1 calc R . .
C17 C 0.9966(10) -0.2624(8) 0.7515(4) 0.100(3) Uani 1 1 d . . .
H17 H 1.0159 -0.3187 0.7205 0.120 Uiso 1 1 calc R . .
C18 C 1.0598(6) -0.1926(9) 0.7849(4) 0.091(3) Uani 1 1 d . . .
H18 H 1.1203 -0.1990 0.7751 0.109 Uiso 1 1 calc R . .
C19 C 1.0318(5) -0.1131(7) 0.8330(3) 0.0661(19) Uani 1 1 d . . .
C20 C 1.1793(6) -0.0287(13) 0.8546(6) 0.141(5) Uani 1 1 d . . .
H20A H 1.1861 0.0155 0.8158 0.212 Uiso 1 1 calc R . .
H20B H 1.2053 -0.1141 0.8518 0.212 Uiso 1 1 calc R . .
H20C H 1.2089 0.0201 0.8865 0.212 Uiso 1 1 calc R . .
C21 C 1.0741(5) 0.0964(8) 1.0015(4) 0.084(2) Uani 1 1 d . . .
H21A H 1.0600 0.0375 0.9702 0.100 Uiso 1 1 calc R . .
H21B H 1.0921 0.1806 0.9915 0.100 Uiso 1 1 calc R . .
C22 C 1.0683(8) 0.0589(10) 1.0622(6) 0.146(6) Uani 1.26(3) 1 d P . .
C23 C 1.0506(8) -0.0280(14) 1.0955(5) 0.166(6) Uani 1.26(3) 1 d P . .
C24 C 1.0282(7) -0.0763(11) 1.1541(5) 0.098(3) Uani 1 1 d . . .
H24A H 1.0725 -0.1384 1.1670 0.147 Uiso 1 1 calc R . .
H24B H 0.9707 -0.1181 1.1522 0.147 Uiso 1 1 calc R . .
H24C H 1.0260 -0.0056 1.1831 0.147 Uiso 1 1 calc R . .
C25 C 0.6756(7) 0.0966(10) 0.6667(4) 0.102(3) Uani 1 1 d . . .
H25 H 0.7040 0.1406 0.6316 0.123 Uiso 1 1 calc R . .
C26 C 0.7751(7) 0.5162(9) 0.6079(4) 0.093(3) Uani 1 1 d . . .
H26 H 0.7397 0.4785 0.5743 0.112 Uiso 1 1 calc R . .
Cl1 Cl 0.56604(19) 0.0588(3) 0.64704(14) 0.1083(8) Uani 1 1 d . . .
Cl2 Cl 0.7351(3) -0.0428(4) 0.6834(2) 0.1632(15) Uani 1 1 d . . .
Cl3 Cl 0.6726(3) 0.2065(4) 0.73075(16) 0.1667(15) Uani 1 1 d . . .
Cl4 Cl 0.7014(3) 0.5792(4) 0.66152(16) 0.1512(12) Uani 1 1 d . . .
Cl5 Cl 0.8414(3) 0.6327(4) 0.5770(2) 0.1682(15) Uani 1 1 d . . .
Cl6 Cl 0.8385(3) 0.3945(4) 0.6386(3) 0.200(2) Uani 1 1 d . . .
O1 O 0.8823(3) -0.3087(3) 0.95091(19) 0.0563(10) Uani 1 1 d . . .
O2 O 0.7651(3) -0.3493(4) 1.02632(19) 0.0636(12) Uani 1 1 d . . .
O3 O 0.8679(2) -0.1718(3) 1.04108(17) 0.0476(9) Uani 1 1 d . . .
O5 O 1.0846(3) -0.0403(6) 0.8694(3) 0.0887(17) Uani 1 1 d . . .
O6 O 0.8645(4) 0.2286(4) 0.9810(2) 0.0749(14) Uani 1 1 d . . .
P5 P 0.90352(9) -0.00910(11) 0.91268(6) 0.0348(3) Uani 1 1 d . . .
Pd1 Pd 0.96822(2) -0.03756(3) 1.00847(2) 0.04315(11) Uani 1 1 d . . .
S1 S 0.82193(9) -0.25543(11) 0.99493(6) 0.0421(3) Uani 1 1 d . . .

loop_
_atom_site_aniso_label
_atom_site_aniso_U_11
_atom_site_aniso_U_22
_atom_site_aniso_U_33
_atom_site_aniso_U_23
_atom_site_aniso_U_13
_atom_site_aniso_U_12
C1 0.040(3) 0.038(2) 0.042(3) 0.003(2) -0.005(2) -0.001(2)
C2 0.041(3) 0.051(3) 0.081(5) 0.023(3) -0.008(3) -0.002(3)
C3 0.038(3) 0.082(5) 0.124(7) 0.041(5) -0.018(4) 0.002(3)
C4 0.030(3) 0.079(4) 0.109(5) 0.010(4) 0.003(3) -0.002(3)
C5 0.037(3) 0.065(4) 0.077(4) 0.017(3) 0.001(3) -0.009(3)
C6 0.032(3) 0.036(2) 0.051(3) -0.004(2) -0.004(2) 0.005(2)
C7 0.034(3) 0.035(2) 0.057(3) 0.004(2) 0.003(2) -0.006(2)
C8 0.070(4) 0.049(3) 0.056(3) 0.016(3) 0.000(3) -0.001(3)
C9 0.081(5) 0.075(5) 0.090(5) 0.041(5) -0.008(4) -0.009(4)
C10 0.058(4) 0.048(4) 0.131(7) 0.030(5) -0.016(5) -0.013(3)
C11 0.049(4) 0.034(3) 0.110(6) 0.006(3) -0.007(4) -0.002(2)
C12 0.044(3) 0.036(3) 0.076(4) -0.005(3) 0.002(3) -0.002(2)
C13 0.183(11) 0.091(6) 0.121(9) -0.051(6) 0.040(7) 0.023(7)
C14 0.058(3) 0.041(3) 0.043(3) 0.003(2) 0.005(3) -0.001(3)
C15 0.087(5) 0.063(4) 0.048(3) -0.006(3) -0.003(3) -0.016(4)
C16 0.133(8) 0.069(5) 0.062(5) -0.016(4) -0.006(5) -0.006(5)
C17 0.173(10) 0.059(5) 0.069(5) -0.011(4) 0.021(7) 0.028(6)
C18 0.096(6) 0.098(6) 0.078(5) 0.002(5) 0.041(5) 0.029(5)
C19 0.074(5) 0.071(4) 0.054(4) 0.001(3) 0.017(3) 0.019(4)
C20 0.053(5) 0.228(14) 0.144(10) -0.026(9) 0.025(6) -0.006(7)
C21 0.072(4) 0.113(6) 0.067(5) -0.018(5) -0.003(4) -0.049(4)
C22 0.155(9) 0.130(8) 0.153(10) 0.039(6) -0.097(8) -0.079(7)
C23 0.156(10) 0.252(14) 0.090(6) 0.050(7) -0.060(6) -0.128(10)
C24 0.099(8) 0.105(6) 0.090(7) 0.003(6) -0.025(5) -0.007(5)
C25 0.110(7) 0.122(7) 0.074(5) 0.022(5) 0.008(5) -0.039(6)
C26 0.106(7) 0.098(6) 0.075(5) -0.004(5) -0.020(5) -0.021(6)
Cl1 0.0913(16) 0.1072(17) 0.126(2) 0.0049(14) 0.0073(15) -0.0117(13)
Cl2 0.115(2) 0.181(3) 0.194(4) 0.061(3) 0.012(2) 0.042(2)
Cl3 0.232(4) 0.151(3) 0.116(2) -0.001(2) -0.039(3) -0.048(3)
Cl4 0.165(3) 0.160(3) 0.129(2) -0.033(2) 0.034(2) -0.019(2)
Cl5 0.173(3) 0.146(3) 0.186(3) 0.034(2) 0.049(3) -0.046(3)
Cl6 0.138(3) 0.163(3) 0.301(6) 0.088(4) -0.062(3) 0.002(3)
O1 0.061(3) 0.0394(19) 0.069(3) -0.0042(18) 0.006(2) 0.0118(18)
O2 0.062(2) 0.054(2) 0.076(3) 0.0268(19) 0.004(2) -0.0081(19)
O3 0.053(2) 0.046(2) 0.0434(19) 0.0028(16) -0.0018(17) -0.0027(18)
O5 0.045(3) 0.147(5) 0.074(3) -0.020(3) 0.013(3) 0.007(3)
O6 0.096(4) 0.046(2) 0.083(3) -0.012(2) 0.028(3) 0.005(2)
P5 0.0344(6) 0.0298(5) 0.0401(7) -0.0008(5) 0.0014(6) -0.0012(5)
Pd1 0.04018(19) 0.0460(2) 0.04327(19) -0.0050(2) -0.0048(2) -0.00249(16)
S1 0.0421(6) 0.0342(6) 0.0498(8) 0.0067(5) 0.0021(6) -0.0004(5)

loop_
_atom_type_symbol
_atom_type_description
_atom_type_scat_dispersion_real
_atom_type_scat_dispersion_imag
_atom_type_scat_source
C C 0.0033 0.0016 'International Tables Vol C Tables 4.2.6.8 and 6.1.1.4'
H H 0.0000 0.0000 'International Tables Vol C Tables 4.2.6.8 and 6.1.1.4'
O O 0.0106 0.0060 'International Tables Vol C Tables 4.2.6.8 and 6.1.1.4'
P P 0.1023 0.0942 'International Tables Vol C Tables 4.2.6.8 and 6.1.1.4'
Pd Pd -0.9988 1.0072 'International Tables Vol C Tables 4.2.6.8 and 6.1.1.4'
S S 0.1246 0.1234 'International Tables Vol C Tables 4.2.6.8 and 6.1.1.4'
Cl Cl 0.1484 0.1585 'International Tables Vol C Tables 4.2.6.8 and 6.1.1.4'

loop_
_geom_angle_atom_site_label_1
_geom_angle_atom_site_label_2
_geom_angle_atom_site_label_3
_geom_angle
_geom_angle_site_symmetry_1
_geom_angle_site_symmetry_3
C2 C1 C6 118.0(5) . .
C2 C1 P5 120.1(4) . .
C6 C1 P5 121.8(4) . .
C1 C2 C3 121.1(6) . .
C1 C2 H2 119.4 . .
C3 C2 H2 119.4 . .
C4 C3 C2 120.4(6) . .
C4 C3 H3 119.8 . .
C2 C3 H3 119.8 . .
C3 C4 C5 119.5(6) . .
C3 C4 H4 120.2 . .
C5 C4 H4 120.2 . .
C4 C5 C6 120.8(6) . .
C4 C5 H5 119.6 . .
C6 C5 H5 119.6 . .
C5 C6 C1 120.1(5) . .
C5 C6 S1 117.6(4) . .
C1 C6 S1 122.3(4) . .
C8 C7 C12 117.6(5) . .
C8 C7 P5 122.2(4) . .
C12 C7 P5 120.2(4) . .
C9 C8 C7 120.7(7) . .
C9 C8 H8 119.7 . .
C7 C8 H8 119.7 . .
C10 C9 C8 120.0(7) . .
C10 C9 H9 120.0 . .
C8 C9 H9 120.0 . .
C9 C10 C11 121.5(6) . .
C9 C10 H10 119.2 . .
C11 C10 H10 119.2 . .
C10 C11 C12 118.9(6) . .
C10 C11 H11 120.6 . .
C12 C11 H11 120.6 . .
O6 C12 C11 123.6(6) . .
O6 C12 C7 115.1(4) . .
C11 C12 C7 121.3(6) . .
O6 C13 H13A 109.5 . .
O6 C13 H13B 109.5 . .
H13A C13 H13B 109.5 . .
O6 C13 H13C 109.5 . .
H13A C13 H13C 109.5 . .
H13B C13 H13C 109.5 . .
C19 C14 C15 117.7(6) . .
C19 C14 P5 119.9(5) . .
C15 C14 P5 122.4(5) . .
C16 C15 C14 120.5(8) . .
C16 C15 H15 119.8 . .
C14 C15 H15 119.8 . .
C17 C16 C15 121.1(9) . .
C17 C16 H16 119.5 . .
C15 C16 H16 119.5 . .
C16 C17 C18 122.0(8) . .
C16 C17 H17 119.0 . .
C18 C17 H17 119.0 . .
C19 C18 C17 119.2(8) . .
C19 C18 H18 120.4 . .
C17 C18 H18 120.4 . .
O5 C19 C18 126.1(7) . .
O5 C19 C14 114.5(5) . .
C18 C19 C14 119.4(8) . .
O5 C20 H20A 109.5 . .
O5 C20 H20B 109.5 . .
H20A C20 H20B 109.5 . .
O5 C20 H20C 109.5 . .
H20A C20 H20C 109.5 . .
H20B C20 H20C 109.5 . .
C22 C21 Pd1 72.6(4) . .
C22 C21 H21A 120.0 . .
Pd1 C21 H21A 57.1 . .
C22 C21 H21B 120.0 . .
Pd1 C21 H21B 147.3 . .
H21A C21 H21B 120.0 . .
C23 C22 C21 144.4(11) . .
C23 C22 Pd1 79.9(6) . .
C21 C22 Pd1 69.7(4) . .
C22 C23 C24 151.1(15) . .
C22 C23 Pd1 69.1(6) . .
C24 C23 Pd1 127.6(7) . .
C23 C24 H24A 109.5 . .
C23 C24 H24B 109.5 . .
H24A C24 H24B 109.5 . .
C23 C24 H24C 109.5 . .
H24A C24 H24C 109.5 . .
H24B C24 H24C 109.5 . .
Cl2 C25 Cl1 110.7(5) . .
Cl2 C25 Cl3 111.9(5) . .
Cl1 C25 Cl3 107.9(6) . .
Cl2 C25 H25 108.8 . .
Cl1 C25 H25 108.8 . .
Cl3 C25 H25 108.8 . .
Cl5 C26 Cl6 110.3(6) . .
Cl5 C26 Cl4 112.0(5) . .
Cl6 C26 Cl4 111.6(6) . .
Cl5 C26 H26 107.6 . .
Cl6 C26 H26 107.6 . .
Cl4 C26 H26 107.6 . .
S1 O3 Pd1 118.1(2) . .
C19 O5 C20 119.2(7) . .
C12 O6 C13 117.9(6) . .
C14 P5 C7 103.6(3) . .
C14 P5 C1 104.0(3) . .
C7 P5 C1 103.0(2) . .
C14 P5 Pd1 119.82(19) . .
C7 P5 Pd1 115.30(18) . .
C1 P5 Pd1 109.21(17) . .
C21 Pd1 C22 37.7(4) . .
C21 Pd1 O3 164.9(3) . .
C22 Pd1 O3 127.2(4) . .
C21 Pd1 C23 67.6(4) . .
C22 Pd1 C23 30.9(3) . .
O3 Pd1 C23 97.8(3) . .
C21 Pd1 P5 99.7(2) . .
C22 Pd1 P5 136.4(3) . .
O3 Pd1 P5 94.78(10) . .
C23 Pd1 P5 167.3(3) . .
O1 S1 O2 115.5(2) . .
O1 S1 O3 112.3(2) . .
O2 S1 O3 109.8(2) . .
O1 S1 C6 106.5(2) . .
O2 S1 C6 107.2(2) . .
O3 S1 C6 104.8(2) . .

loop_
_geom_bond_atom_site_label_1
_geom_bond_atom_site_label_2
_geom_bond_distance
_geom_bond_site_symmetry_2
C1 C2 1.377(8) .
C1 C6 1.398(7) .
C1 P5 1.835(5) .
C2 C3 1.397(10) .
C2 H2 0.9300 .
C3 C4 1.362(10) .
C3 H3 0.9300 .
C4 C5 1.372(9) .
C4 H4 0.9300 .
C5 C6 1.394(7) .
C5 H5 0.9300 .
C6 S1 1.786(5) .
C7 C8 1.390(8) .
C7 C12 1.393(8) .
C7 P5 1.818(5) .
C8 C9 1.380(9) .
C8 H8 0.9300 .
C9 C10 1.343(12) .
C9 H9 0.9300 .
C10 C11 1.374(11) .
C10 H10 0.9300 .
C11 C12 1.376(8) .
C11 H11 0.9300 .
C12 O6 1.369(8) .
C13 O6 1.421(9) .
C13 H13A 0.9600 .
C13 H13B 0.9600 .
C13 H13C 0.9600 .
C14 C19 1.398(9) .
C14 C15 1.408(9) .
C14 P5 1.817(6) .
C15 C16 1.365(10) .
C15 H15 0.9300 .
C16 C17 1.290(14) .
C16 H16 0.9300 .
C17 C18 1.387(15) .
C17 H17 0.9300 .
C18 C19 1.386(11) .
C18 H18 0.9300 .
C19 O5 1.342(9) .
C20 O5 1.455(10) .
C20 H20A 0.9600 .
C20 H20B 0.9600 .
C20 H20C 0.9600 .
C21 C22 1.371(14) .
C21 Pd1 2.100(6) .
C21 H21A 0.9300 .
C21 H21B 0.9300 .
C22 C23 1.175(13) .
C22 Pd1 2.136(7) .
C23 C24 1.402(15) .
C23 Pd1 2.251(8) .
C24 H24A 0.9600 .
C24 H24B 0.9600 .
C24 H24C 0.9600 .
C25 Cl2 1.722(11) .
C25 Cl1 1.736(10) .
C25 Cl3 1.787(10) .
C25 H25 0.9800 .
C26 Cl5 1.690(10) .
C26 Cl6 1.701(10) .
C26 Cl4 1.724(11) .
C26 H26 0.9800 .
O1 S1 1.421(4) .
O2 S1 1.452(4) .
O3 S1 1.484(4) .
O3 Pd1 2.154(4) .
P5 Pd1 2.3048(14) .

loop_
_geom_torsion_atom_site_label_1
_geom_torsion_atom_site_label_2
_geom_torsion_atom_site_label_3
_geom_torsion_atom_site_label_4
_geom_torsion
_geom_torsion_site_symmetry_1
_geom_torsion_site_symmetry_2
_geom_torsion_site_symmetry_3
_geom_torsion_site_symmetry_4
C6 C1 C2 C3 0.7(10) . . . .
P5 C1 C2 C3 -178.9(7) . . . .
C1 C2 C3 C4 -2.0(14) . . . .
C2 C3 C4 C5 2.8(14) . . . .
C3 C4 C5 C6 -2.2(12) . . . .
C4 C5 C6 C1 0.9(10) . . . .
C4 C5 C6 S1 -178.5(6) . . . .
C2 C1 C6 C5 -0.1(8) . . . .
P5 C1 C6 C5 179.5(5) . . . .
C2 C1 C6 S1 179.3(5) . . . .
P5 C1 C6 S1 -1.2(6) . . . .
C12 C7 C8 C9 0.8(10) . . . .
P5 C7 C8 C9 179.7(5) . . . .
C7 C8 C9 C10 0.3(11) . . . .
C8 C9 C10 C11 -0.9(12) . . . .
C9 C10 C11 C12 0.4(11) . . . .
C10 C11 C12 O6 -179.3(6) . . . .
C10 C11 C12 C7 0.8(9) . . . .
C8 C7 C12 O6 178.7(6) . . . .
P5 C7 C12 O6 -0.2(7) . . . .
C8 C7 C12 C11 -1.4(9) . . . .
P5 C7 C12 C11 179.7(5) . . . .
C19 C14 C15 C16 0.6(9) . . . .
P5 C14 C15 C16 -179.7(5) . . . .
C14 C15 C16 C17 3.6(12) . . . .
C15 C16 C17 C18 -5.4(14) . . . .
C16 C17 C18 C19 2.9(14) . . . .
C17 C18 C19 O5 179.8(8) . . . .
C17 C18 C19 C14 1.4(12) . . . .
C15 C14 C19 O5 178.4(6) . . . .
P5 C14 C19 O5 -1.3(8) . . . .
C15 C14 C19 C18 -3.0(9) . . . .
P5 C14 C19 C18 177.3(6) . . . .
Pd1 C21 C22 C23 33(2) . . . .
C21 C22 C23 C24 -162.6(18) . . . .
Pd1 C22 C23 C24 -131(3) . . . .
C21 C22 C23 Pd1 -31(2) . . . .
C18 C19 O5 C20 7.5(12) . . . .
C14 C19 O5 C20 -174.0(8) . . . .
C11 C12 O6 C13 -11.5(10) . . . .
C7 C12 O6 C13 168.4(7) . . . .
C19 C14 P5 C7 77.6(5) . . . .
C15 C14 P5 C7 -102.1(5) . . . .
C19 C14 P5 C1 -174.9(5) . . . .
C15 C14 P5 C1 5.4(5) . . . .
C19 C14 P5 Pd1 -52.6(5) . . . .
C15 C14 P5 Pd1 127.7(4) . . . .
C8 C7 P5 C14 4.4(6) . . . .
C12 C7 P5 C14 -176.7(5) . . . .
C8 C7 P5 C1 -103.8(5) . . . .
C12 C7 P5 C1 75.1(5) . . . .
C8 C7 P5 Pd1 137.3(5) . . . .
C12 C7 P5 Pd1 -43.8(5) . . . .
C2 C1 P5 C14 -91.6(5) . . . .
C6 C1 P5 C14 88.9(5) . . . .
C2 C1 P5 C7 16.4(6) . . . .
C6 C1 P5 C7 -163.2(4) . . . .
C2 C1 P5 Pd1 139.4(5) . . . .
C6 C1 P5 Pd1 -40.2(5) . . . .
C22 C21 Pd1 O3 4.5(15) . . . .
C22 C21 Pd1 C23 -10.3(8) . . . .
C22 C21 Pd1 P5 168.2(7) . . . .
C23 C22 Pd1 C21 -161.2(15) . . . .
C23 C22 Pd1 O3 20.3(13) . . . .
C21 C22 Pd1 O3 -178.5(5) . . . .
C21 C22 Pd1 C23 161.2(15) . . . .
C23 C22 Pd1 P5 -178.2(9) . . . .
C21 C22 Pd1 P5 -17.0(10) . . . .
S1 O3 Pd1 C21 -166.6(10) . . . .
S1 O3 Pd1 C22 -163.1(5) . . . .
S1 O3 Pd1 C23 -152.7(5) . . . .
S1 O3 Pd1 P5 29.6(2) . . . .
C22 C23 Pd1 C21 12.3(10) . . . .
C24 C23 Pd1 C21 165.1(16) . . . .
C24 C23 Pd1 C22 153(2) . . . .
C22 C23 Pd1 O3 -163.8(10) . . . .
C24 C23 Pd1 O3 -11.1(14) . . . .
C22 C23 Pd1 P5 6(3) . . . .
C24 C23 Pd1 P5 158.5(9) . . . .
C14 P5 Pd1 C21 89.4(3) . . . .
C7 P5 Pd1 C21 -35.4(3) . . . .
C1 P5 Pd1 C21 -150.8(3) . . . .
C14 P5 Pd1 C22 99.9(6) . . . .
C7 P5 Pd1 C22 -25.0(6) . . . .
C1 P5 Pd1 C22 -140.4(6) . . . .
C14 P5 Pd1 O3 -94.8(2) . . . .
C7 P5 Pd1 O3 140.4(2) . . . .
C1 P5 Pd1 O3 24.97(19) . . . .
C14 P5 Pd1 C23 95.6(19) . . . .
C7 P5 Pd1 C23 -29.3(19) . . . .
C1 P5 Pd1 C23 -144.7(19) . . . .
Pd1 O3 S1 O1 43.3(3) . . . .
Pd1 O3 S1 O2 173.2(2) . . . .
Pd1 O3 S1 C6 -71.9(3) . . . .
C5 C6 S1 O1 123.2(5) . . . .
C1 C6 S1 O1 -56.2(5) . . . .
C5 C6 S1 O2 -0.9(6) . . . .
C1 C6 S1 O2 179.7(4) . . . .
C5 C6 S1 O3 -117.6(5) . . . .
C1 C6 S1 O3 63.0(5) . . . .
